data_2003667
loop_
_publ_author_name
'Hundal, G.'
'Hundal, M. S.'
'Kumar, S.'
'Singh, H.'
'Sanz-Aparicio, J.'

_publ_section_title
;2,3-Benzo-11-(2-cyanoethyl)-1,4-dioxa-7,11,15-triazacycloheptadec-2-ene-6,16-dione--Water
 (1/1)
;
_journal_issue 7
_journal_name_full 'Acta Crystallographica Section C'
_journal_page_first 1459
_journal_page_last 1462
_journal_paper_doi 10.1107/S0108270195000424
_journal_volume 51
_journal_year 1995
_chemical_formula_moiety 'C19 H26 N4 O4,H2 O1'
_chemical_formula_sum 'C19 H28 N4 O5'
_chemical_formula_weight 392.46
_space_group_IT_number 15
_symmetry_cell_setting monoclinic
_symmetry_space_group_name_Hall '-C 2yc'
_symmetry_space_group_name_H-M 'C 1 2/c 1'
_atom_type_scat_source IntTabIV
_cell_angle_alpha 90
_cell_angle_beta 107.75(1)
_cell_angle_gamma 90
_cell_formula_units_Z 8
_cell_length_a 21.395(3)
_cell_length_b 13.517(1)
_cell_length_c 14.905(2)
_cell_measurement_reflns_used 43
_cell_measurement_temperature 298
_cell_measurement_theta_max 40
_cell_measurement_theta_min 2
_cell_volume 4105.3(9)
_diffrn_measurement_device 'Seifert XRD3000S'
_diffrn_measurement_method \w/2\q
_diffrn_radiation_type CuK\a
_diffrn_radiation_wavelength 1.5418
_diffrn_reflns_av_R_equivalents 0.02
_diffrn_reflns_limit_h_max 23
_diffrn_reflns_limit_h_min -23
_diffrn_reflns_limit_k_max 15
_diffrn_reflns_limit_k_min 0
_diffrn_reflns_limit_l_max 16
_diffrn_reflns_limit_l_min 0
_diffrn_reflns_number 3125
_diffrn_reflns_theta_max 60
_diffrn_standards_decay_% 0
_diffrn_standards_interval_count 100
_diffrn_standards_number 3
_exptl_absorpt_coefficient_mu 0.730
_exptl_absorpt_correction_type none
_exptl_crystal_colour colourless
_exptl_crystal_density_diffrn 1.27
_exptl_crystal_density_meas 1.25
_exptl_crystal_density_method flotation
_exptl_crystal_description prism
_exptl_crystal_size_max 0.3
_exptl_crystal_size_mid 0.1
_exptl_crystal_size_min 0.1
_refine_diff_density_max 0.20
_refine_diff_density_min -0.05
_refine_ls_extinction_method none?
_refine_ls_goodness_of_fit_obs 0.54
_refine_ls_hydrogen_treatment noref
_refine_ls_number_parameters 253
_refine_ls_number_reflns 1428
_refine_ls_R_factor_obs 0.049
_refine_ls_shift/esd_max 0.12
_refine_ls_structure_factor_coef F
_refine_ls_weighting_details 'w = k/[a + b|F~o~|]^2^'
_refine_ls_weighting_scheme calc
_refine_ls_wR_factor_obs 0.058
_reflns_number_observed 1428
_reflns_number_total 3049
_reflns_observed_criterion I>2\s(I)
_cod_data_source_file hr1051.cif
_cod_data_source_block hr1051a
_cod_depositor_comments
;
The following automatic conversions were performed:

'_refine_ls_weighting_scheme' value 'w = k/[a + b|F~o~|]^2^' was
changed to 'calc'. New tag '_refine_ls_weighting_details' was
created. The value of the new tag was set to 'w = k/[a +
b|F~o~|]^2^'.

Automatic conversion script
Id: cif_fix_values 3143 2015-03-26 13:38:13Z robertas 
;
_cod_original_cell_volume 4105.6(9)
_cod_original_sg_symbol_H-M 'C 2/c'
_cod_database_code 2003667

loop_
_symmetry_equiv_pos_as_xyz
x,y,z
x,-y,1/2+z
-x,-y,-z
-x,y,1/2-z
1/2+x,1/2+y,z
1/2+x,1/2-y,1/2+z
1/2-x,1/2-y,-z
1/2-x,1/2+y,1/2-z

loop_
_atom_site_label
_atom_site_fract_x
_atom_site_fract_y
_atom_site_fract_z
_atom_site_U_iso_or_equiv
C1 .5494(3) .1974(5) .5842(4) .048(2)
C2 .5026(4) .2481(5) .6144(5) .067(2)
C3 .4367(4) .2444(6) .5616(6) .071(2)
C4 .4166(4) .1909(6) .4781(6) .071(2)
C5 .4630(4) .1400(5) .4476(5) .062(2)
C6 .5285(4) .1424(5) .5000(4) .050(2)
C7 .5620(4) .0488(5) .3862(4) .064(2)
C8 .6243(5) -.0006(6) .3762(6) .074(3)
C9 .7330(6) -.0673(6) .4576(8) .123(4)
C10 .7829(5) -.0171(9) .4400(10) .151(5)
C11 .8007(4) .0842(7) .4742(7) .094(3)
C12 .8313(4) .2039(5) .5992(5) .066(2)
C13 .8523(4) .2221(5) .7044(5) .068(2)
C14 .8125(4) .1624(5) .7541(5) .065(2)
C15 .7114(4) .2525(5) .7482(4) .054(2)
C16 .6381(3) .2566(5) .7108(5) .057(2)
C17 .8978(4) .0525(6) .6075(5) .080(3)
C18 .9508(4) .1024(6) .5782(6) .092(3)
C19 1.0135(5) .0436(7) .6118(6) .087(3)
O1 .6153(2) .1985(3) .6279(3) .055(1)
O2 .5778(2) .0950(3) .4762(3) .057(1)
O3 .6213(3) -.0242(4) .2945(4) .116(2)
O4 .7403(3) .3125(4) .8094(3) .077(2)
O5 .6842(2) -.0149(3) .6562(3) .065(1)
N1 .6723(3) -.0135(5) .4521(5) .072(2)
N2 .8337(3) .0993(4) .5732(4) .064(2)
N3 .7419(3) .1806(4) .7169(3) .053(2)
N4 1.0611(4) .0027(6) .6380(6) .107(3)
H2 .517 .289 .676 .06
H3 .403 .283 .584 .07
H4 .367 .189 .439 .07
H5 .448 .100 .385 .06
H71 .522 .001 .374 .06
H72 .539 .097 .332 .06
H91 .756 -.098 .526 .09
H92 .726 -.133 .424 .09
H101 .772 -.017 .364 .11
H102 .825 -.057 .450 .11
H111 .759 .128 .452 .09
H112 .825 .120 .433 .09
H121 .855 .249 .565 .06
H122 .785 .234 .568 .06
H131 .853 .295 .721 .07
H132 .902 .210 .732 .07
H141 .829 .174 .826 .06
H142 .824 .089 .756 .06
H161 .621 .328 .700 .05
H162 .616 .239 .760 .05
H171 .912 .042 .678 .08
H172 .896 -.021 .589 .08
H181 .955 .175 .602 .08
H182 .936 .119 .509 .08
H201 .670 .015 .515 .07
H211 .715 .136 .663 .05
H221 .681 .000 .717 .06
H222 .715 -.063 .692 .06

loop_
_geom_angle_atom_site_label_1
_geom_angle_atom_site_label_2
_geom_angle_atom_site_label_3
_geom_angle
_geom_angle_publ_flag
C2 C1 C6 118.8(6) yes
C2 C1 O1 125.5(6) yes
C6 C1 O1 115.7(6) yes
C1 C2 C3 120.2(7) yes
C2 C3 C4 120.6(8) yes
C3 C4 C5 119.5(8) yes
C4 C5 C6 120.3(7) yes
C1 C6 C5 120.5(7) yes
C1 C6 O2 114.7(6) yes
C5 C6 O2 124.8(6) yes
C8 C7 O2 108.5(6) yes
C7 C8 O3 114.8(8) yes
C7 C8 N1 117.2(8) yes
O3 C8 N1 128.0(9) yes
C10 C9 N1 118.4(10) yes
C9 C10 C11 122.3(11) yes
C10 C11 N2 118.7(8) yes
C13 C12 N2 114.0(6) yes
C12 C13 C14 112.7(6) yes
C13 C14 N3 113.2(6) yes
C16 C15 O4 118.8(6) yes
C16 C15 N3 117.8(6) yes
O4 C15 N3 123.3(7) yes
C15 C16 O1 110.3(6) yes
C18 C17 N2 114.8(7) yes
C17 C18 C19 110.0(7) yes
C1 O1 C16 117.0(5) yes
C6 O2 C7 118.0(5) yes
C8 N1 C9 124.8(8) yes
C11 N2 C12 111.1(6) yes
C11 N2 C17 114.4(6) yes
C12 N2 C17 115.5(6) yes
C14 N3 C15 123.3(6) yes
C1 C2 H2 120.0(7) no
C3 C2 H2 119.9(7) no
C2 C3 H3 119.3(8) no
C4 C3 H3 120.0(8) no
C3 C4 H4 119.8(8) no
C5 C4 H4 120.7(8) no
C4 C5 H5 119.6(7) no
C6 C5 H5 120.1(7) no
C8 C7 H71 113.8(7) no
C8 C7 H72 114.6(7) no
O2 C7 H71 112.5(6) no
O2 C7 H72 112.2(6) no
H71 C7 H72 94.8(6) no
C10 C9 H91 102.6(10) no
C10 C9 H92 110.6(11) no
N1 C9 H91 112.8(9) no
N1 C9 H92 114.4(9) no
H91 C9 H92 95.0(9) no
C9 C10 H101 105.7(11) no
C9 C10 H102 114.8(12) no
C11 C10 H101 108.2(10) no
C11 C10 H102 108.5(11) no
H101 C10 H102 93.0(10) no
C10 C11 H111 108.3(9) no
C10 C11 H112 110.7(9) no
N2 C11 H111 110.5(8) no
N2 C11 H112 111.2(8) no
H111 C11 H112 94.7(8) no
C13 C12 H121 112.6(7) no
C13 C12 H122 109.9(7) no
N2 C12 H121 112.3(6) no
N2 C12 H122 111.3(6) no
H121 C12 H122 95.4(6) no
C12 C13 H131 112.8(7) no
C12 C13 H132 109.4(7) no
C14 C13 H131 111.4(7) no
C14 C13 H132 112.6(7) no
H131 C13 H132 96.9(6) no
C13 C14 H141 111.1(7) no
C13 C14 H142 111.3(7) no
N3 C14 H141 110.8(6) no
N3 C14 H142 112.7(6) no
H141 C14 H142 96.6(6) no
C15 C16 H161 112.1(6) no
C15 C16 H162 112.9(6) no
O1 C16 H161 111.8(6) no
H161 C16 H162 96.4(6) no
C18 C17 H171 110.7(7) no
C18 C17 H172 109.1(7) no
N2 C17 H171 112.3(7) no
N2 C17 H172 111.8(7) no
H171 C17 H172 96.8(7) no
C17 C18 H181 108.7(7) no
C17 C18 H182 111.7(7) no
H181 C18 H182 96.1(7) no
H221 O5 H222 81.2(3) no
C8 N1 H201 120.2(7) no
C9 N1 H201 114.9(7) no
C14 N3 H211 117.7(5) no
C15 N3 H211 119.0(6) no

loop_
_geom_bond_atom_site_label_1
_geom_bond_atom_site_label_2
_geom_bond_distance
_geom_bond_publ_flag
C1 C2 1.396(11) yes
C1 C6 1.409(8) yes
C1 O1 1.361(7) yes
C2 C3 1.390(11) yes
C3 C4 1.390(12) yes
C4 C5 1.393(13) yes
C5 C6 1.381(10) yes
C6 O2 1.370(10) yes
C7 C8 1.538(14) yes
C7 O2 1.424(7) yes
C8 O3 1.242(11) yes
C8 N1 1.287(10) yes
C9 C10 1.356(18) yes
C9 N1 1.469(14) yes
C10 C11 1.470(15) yes
C11 N2 1.443(11) yes
C12 C13 1.514(10) yes
C12 N2 1.471(9) yes
C13 C14 1.520(12) yes
C14 N3 1.463(10) yes
C15 C16 1.497(10) yes
C15 O4 1.236(8) yes
C15 N3 1.332(10) yes
C16 O1 1.419(8) yes
C17 C18 1.494(13) yes
C17 N2 1.454(10) yes
C18 C19 1.507(13) yes
C19 N4 1.119(13) yes
C2 H2 1.035(7) no
C3 H3 1.025(9) no
C4 H4 1.044(8) no
C5 H5 1.041(7) no
C7 H71 1.043(8) no
C7 H72 1.038(6) no
C9 H91 1.071(10) no
C9 H92 1.008(9) no
C10 H101 1.085(15) no
C10 H102 1.021(11) no
C11 H111 1.037(9) no
C11 H112 1.037(11) no
C12 H121 1.023(8) no
C12 H122 1.041(8) no
C13 H131 1.015(7) no
C13 H132 1.030(8) no
C14 H141 1.033(7) no
C14 H142 1.021(7) no
C16 H161 1.027(7) no
C16 H162 1.015(8) no
C17 H171 1.011(7) no
C17 H172 1.029(8) no
C18 H181 1.038(8) no
C18 H182 1.008(9) no
O5 H221 0.966(5) no
O5 H222 0.963(4) no
N1 H201 1.029(8) no
N3 H211 1.029(5) no

loop_
_geom_torsion_atom_site_label_1
_geom_torsion_atom_site_label_2
_geom_torsion_atom_site_label_3
_geom_torsion_atom_site_label_4
_geom_torsion
_geom_torsion_publ_flag
C1 C2 C3 C4 -0.4(12) yes
C1 C6 C5 C4 -0.9(11) yes
C1 C6 O2 C7 -171.9(6) yes
C1 O1 C16 C15 -178.2(5) yes
C2 C1 C6 C5 1.0(10) yes
C2 C1 C6 O2 -179.8(6) yes
C2 C1 O1 C16 -0.4(9) yes
C2 C3 C4 C5 0.5(13) yes
C3 C2 C1 C6 -0.3(11) yes
C3 C2 C1 O1 177.4(7) yes
C3 C4 C5 C6 0.2(12) yes
C4 C5 C6 O2 180.0(7) yes
C5 C6 C1 O1 -177.0(6) yes
C5 C6 O2 C7 7.3(10) yes
C6 C1 O1 C16 177.5(6) yes
C6 O2 C7 C8 -179.0(6) yes
C7 C8 N1 C9 174.1(8) yes
C8 N1 C9 C10 86.4(13) yes
C9 C10 C11 N2 73.1(14) yes
C9 N1 C8 O3 -5.0(15) yes
C10 C11 N2 C12 -164.2(8) yes
C10 C11 N2 C17 62.8(11) yes
C11 C10 C9 N1 40.5(16) yes
C11 N2 C12 C13 168.1(7) yes
C11 N2 C17 C18 73.9(9) yes
C12 C13 C14 N3 -56.9(8) yes
C12 N2 C17 C18 -57.0(9) yes
C13 C12 N2 C17 -59.5(8) yes
C13 C14 N3 C15 -88.1(8) yes
C14 C13 C12 N2 -56.3(8) yes
C14 N3 C15 C16 -174.0(6) yes
C14 N3 C15 O4 2.5(11) yes
C19 C18 C17 N2 -176.0(7) yes
O1 C1 C6 O2 2.2(9) yes
O1 C16 C15 O4 166.8(6) yes
O1 C16 C15 N3 -16.5(9) yes
O2 C7 C8 O3 -164.7(7) yes
O2 C7 C8 N1 16.1(10) yes
